data_7231787
loop_
_publ_author_name
'Ibrahim, Hamada Mohamed'
'Ahmed Arafa, Wael Abdelgayed'
'Behbehani, Haider'

_publ_section_title
;
 l-Proline catalyzed one-pot synthesis of polysubstituted pyridine system
 incorporating benzothiazole moiety via sustainable sonochemical approach
;
_journal_issue 66
_journal_name_full 'RSC Advances'
_journal_page_first 37606
_journal_paper_doi 10.1039/C8RA07013J
_journal_volume 8
_journal_year 2018
_chemical_formula_sum 'C20 H9 Cl F N5 O S'
_chemical_formula_weight 421.83
_chemical_name_common F4
_space_group_crystal_system triclinic
_space_group_IT_number 2
_space_group_name_Hall '-P 1'
_space_group_name_H-M_alt 'P -1'
_symmetry_space_group_name_Hall '-P 1'
_symmetry_space_group_name_H-M 'P -1'
_atom_sites_solution_hydrogens geom
_atom_sites_solution_primary direct
_atom_sites_solution_secondary difmap
_audit_update_record
;
2018-07-26 deposited with the CCDC.
2018-10-19 downloaded from the CCDC.
;
_cell_angle_alpha 67.007(3)
_cell_angle_beta 80.203(3)
_cell_angle_gamma 85.509(3)
_cell_formula_units_Z 2
_cell_length_a 6.6752(3)
_cell_length_b 11.0006(6)
_cell_length_c 13.2731(8)
_cell_measurement_reflns_used 7961
_cell_measurement_temperature 296.(2)
_cell_measurement_theta_max 66.1484
_cell_measurement_theta_min 3.6601
_cell_volume 884.07(8)
_computing_cell_refinement 'SAINT V8.18C (Bruker AXS Inc., 2011)'
_computing_data_collection 'Bruker Instrument Service v2012.4.0.0'
_computing_data_reduction 'SAINT V8.18C (Bruker AXS Inc., 2011)'
_computing_structure_refinement 'SHELXL-97 (Sheldrick, 2008)'
_computing_structure_solution 'SHELXS-97 (Sheldrick, 2008)'
_diffrn_ambient_temperature 296.(2)
_diffrn_detector_area_resol_mean 8.3333
_diffrn_measured_fraction_theta_full 0.972
_diffrn_measured_fraction_theta_max 0.972
_diffrn_measurement_device_type 'Bruker X8 Prospector'
_diffrn_measurement_method 'omega and phi scans'
_diffrn_radiation_monochromator 'mirror optics'
_diffrn_radiation_type 'Cu K\a'
_diffrn_radiation_wavelength 1.54178
_diffrn_reflns_av_R_equivalents 0.0573
_diffrn_reflns_av_sigmaI/netI 0.0395
_diffrn_reflns_limit_h_max 7
_diffrn_reflns_limit_h_min -7
_diffrn_reflns_limit_k_max 12
_diffrn_reflns_limit_k_min -12
_diffrn_reflns_limit_l_max 12
_diffrn_reflns_limit_l_min -15
_diffrn_reflns_number 12731
_diffrn_reflns_theta_full 66.14
_diffrn_reflns_theta_max 66.14
_diffrn_reflns_theta_min 4.49
_diffrn_source_type 'Incoatec Cu-ImS'
_exptl_absorpt_coefficient_mu 3.321
_exptl_absorpt_correction_T_max 0.80
_exptl_absorpt_correction_T_min 0.48
_exptl_absorpt_correction_type multi-scan
_exptl_absorpt_process_details 'SADABS V2008/1 (Bruker AXS Inc.)'
_exptl_crystal_colour colourless
_exptl_crystal_density_diffrn 1.585
_exptl_crystal_density_method 'not measured'
_exptl_crystal_description Block
_exptl_crystal_F_000 428
_exptl_crystal_size_max 0.210
_exptl_crystal_size_mid 0.120
_exptl_crystal_size_min 0.070
_refine_diff_density_max 0.313
_refine_diff_density_min -0.429
_refine_ls_extinction_method none
_refine_ls_goodness_of_fit_ref 1.010
_refine_ls_hydrogen_treatment mixed
_refine_ls_matrix_type full
_refine_ls_number_parameters 262
_refine_ls_number_reflns 2991
_refine_ls_number_restraints 0
_refine_ls_restrained_S_all 1.010
_refine_ls_R_factor_all 0.0535
_refine_ls_R_factor_gt 0.0465
_refine_ls_shift/su_max 0.001
_refine_ls_shift/su_mean 0.000
_refine_ls_structure_factor_coef Fsqd
_refine_ls_weighting_details 'calc w=1/[\s^2^(Fo^2^)+(0.0847P)^2^+0.6371P] where P=(Fo^2^+2Fc^2^)/3'
_refine_ls_weighting_scheme calc
_refine_ls_wR_factor_gt 0.1279
_refine_ls_wR_factor_ref 0.1405
_reflns_number_gt 2612
_reflns_number_total 2991
_reflns_threshold_expression >2sigma(I)
_cod_data_source_file c8ra07013j2.cif
_cod_data_source_block I_CCDC2
_cod_database_code 7231787

loop_
_space_group_symop_operation_xyz
'x, y, z'
'-x, -y, -z'

loop_
_atom_site_type_symbol
_atom_site_label
_atom_site_fract_x
_atom_site_fract_y
_atom_site_fract_z
_atom_site_U_iso_or_equiv
_atom_site_adp_type
_atom_site_calc_flag
_atom_site_refinement_flags
_atom_site_occupancy
Cl Cl1 0.24915(13) -0.07270(7) 0.40045(6) 0.0580(3) Uani d . 1
S S1 0.16724(9) 1.02772(6) 0.09140(5) 0.0387(2) Uani d . 1
F F1 -0.1769(3) 1.48745(15) -0.05691(14) 0.0581(5) Uani d . 1
O O1 0.3663(3) 0.81679(18) 0.15792(18) 0.0505(5) Uani d . 1
N N5 0.6340(3) 0.5263(2) 0.1830(2) 0.0508(6) Uani d . 1
N N2 0.0328(3) 0.77717(19) 0.23729(16) 0.0319(4) Uani d . 1
N N4 -0.3243(3) 0.3962(2) 0.49995(19) 0.0453(5) Uani d . 1
N N1 -0.1968(3) 0.9605(2) 0.20003(17) 0.0373(5) Uani d . 1
C C17 0.2117(4) 0.0942(2) 0.3772(2) 0.0407(6) Uani d . 1
C C16 0.0464(4) 0.1604(3) 0.3301(2) 0.0401(6) Uani d . 1
H H16 -0.046 0.1164 0.3118 0.048 Uiso calc R 1
C C15 0.0188(4) 0.2936(3) 0.3104(2) 0.0382(6) Uani d . 1
H H15 -0.0925 0.3389 0.2784 0.046 Uiso calc R 1
C C14 0.1561(3) 0.3598(2) 0.33791(19) 0.0318(5) Uani d . 1
C C10 0.1256(3) 0.5034(2) 0.31185(19) 0.0309(5) Uani d . 1
C C11 0.2739(3) 0.5947(2) 0.24804(19) 0.0331(5) Uani d . 1
C C12 0.2381(3) 0.7340(2) 0.2118(2) 0.0349(5) Uani d . 1
C C7 -0.0140(4) 0.9133(2) 0.1848(2) 0.0338(5) Uani d . 1
C C1 -0.0225(4) 1.1477(3) 0.0718(2) 0.0367(5) Uani d . 1
C C2 -0.0088(4) 1.2826(3) 0.0051(2) 0.0420(6) Uani d . 1
H H2 0.1128 1.3203 -0.0377 0.05 Uiso calc R 1
C C3 -0.1843(5) 1.3560(3) 0.0062(2) 0.0439(6) Uani d . 1
C C19 0.3213(4) 0.2909(3) 0.3853(2) 0.0428(6) Uani d . 1
H H19 0.4143 0.3343 0.4039 0.051 Uiso calc R 1
C C18 0.3493(4) 0.1579(3) 0.4052(2) 0.0474(7) Uani d . 1
H H18 0.4601 0.1119 0.4373 0.057 Uiso calc R 1
C C9 -0.0621(3) 0.5508(2) 0.34880(18) 0.0314(5) Uani d . 1
C C13 -0.2078(4) 0.4625(2) 0.4312(2) 0.0339(5) Uani d . 1
C C8 -0.1135(3) 0.6867(2) 0.31046(19) 0.0317(5) Uani d . 1
C C4 -0.3693(5) 1.3053(3) 0.0679(2) 0.0473(6) Uani d . 1
H H4 -0.4836 1.36 0.0651 0.057 Uiso calc R 1
C C5 -0.3817(4) 1.1730(3) 0.1335(2) 0.0447(6) Uani d . 1
H H5 -0.5045 1.1365 0.1753 0.054 Uiso calc R 1
C C6 -0.2063(4) 1.0943(2) 0.1361(2) 0.0350(5) Uani d . 1
C C20 0.4729(4) 0.5561(2) 0.2110(2) 0.0377(6) Uani d . 1
N N3 -0.2939(3) 0.7290(2) 0.34077(18) 0.0419(5) Uani d . 1
H H3A -0.3221 0.8121 0.3157 0.05 Uiso calc R 1
H H3B -0.3838 0.6735 0.3857 0.05 Uiso calc R 1

loop_
_atom_site_aniso_label
_atom_site_aniso_U_11
_atom_site_aniso_U_22
_atom_site_aniso_U_33
_atom_site_aniso_U_12
_atom_site_aniso_U_13
_atom_site_aniso_U_23
Cl1 0.0800(5) 0.0325(4) 0.0566(5) 0.0041(3) -0.0096(4) -0.0131(3)
S1 0.0370(4) 0.0326(4) 0.0402(4) -0.0123(2) 0.0042(3) -0.0091(3)
F1 0.0792(12) 0.0303(8) 0.0562(10) -0.0081(8) -0.0106(9) -0.0062(7)
O1 0.0334(9) 0.0367(10) 0.0676(13) -0.0127(8) 0.0105(9) -0.0104(9)
N5 0.0373(13) 0.0518(14) 0.0550(15) -0.0030(10) 0.0032(10) -0.0153(12)
N2 0.0309(10) 0.0278(10) 0.0335(11) -0.0100(8) 0.0043(8) -0.0099(8)
N4 0.0418(12) 0.0376(12) 0.0472(13) -0.0137(10) 0.0094(10) -0.0105(10)
N1 0.0399(11) 0.0285(10) 0.0387(12) -0.0080(8) -0.0002(9) -0.0088(9)
C17 0.0503(15) 0.0326(13) 0.0323(13) -0.0018(11) -0.0004(11) -0.0074(11)
C16 0.0474(14) 0.0369(13) 0.0382(14) -0.0064(11) -0.0063(11) -0.0158(11)
C15 0.0385(13) 0.0378(13) 0.0386(14) -0.0025(10) -0.0080(10) -0.0136(11)
C14 0.0337(12) 0.0305(12) 0.0269(12) -0.0065(9) 0.0000(9) -0.0071(10)
C10 0.0328(12) 0.0314(12) 0.0257(11) -0.0065(9) -0.0040(9) -0.0069(9)
C11 0.0312(12) 0.0334(12) 0.0319(13) -0.0063(9) 0.0015(9) -0.0113(10)
C12 0.0299(12) 0.0356(13) 0.0368(13) -0.0073(10) 0.0004(9) -0.0123(11)
C7 0.0358(12) 0.0307(12) 0.0338(13) -0.0092(9) 0.0021(9) -0.0125(10)
C1 0.0410(13) 0.0357(13) 0.0321(13) -0.0129(10) 0.0001(10) -0.0117(11)
C2 0.0502(15) 0.0351(13) 0.0377(14) -0.0148(11) -0.0005(11) -0.0108(11)
C3 0.0632(17) 0.0284(12) 0.0387(14) -0.0060(11) -0.0101(12) -0.0093(11)
C19 0.0436(14) 0.0391(14) 0.0429(15) -0.0063(11) -0.0131(11) -0.0091(12)
C18 0.0486(15) 0.0388(14) 0.0486(16) 0.0020(11) -0.0164(12) -0.0070(12)
C9 0.0309(12) 0.0296(12) 0.0300(12) -0.0092(9) 0.0025(9) -0.0088(10)
C13 0.0343(12) 0.0291(12) 0.0365(13) -0.0058(10) -0.0009(10) -0.0115(11)
C8 0.0336(12) 0.0317(12) 0.0276(12) -0.0107(9) 0.0034(9) -0.0104(10)
C4 0.0562(16) 0.0386(14) 0.0463(16) -0.0001(12) -0.0072(12) -0.0158(12)
C5 0.0434(14) 0.0390(14) 0.0478(16) -0.0056(11) 0.0018(11) -0.0150(12)
C6 0.0410(13) 0.0317(12) 0.0305(13) -0.0093(10) -0.0006(10) -0.0102(10)
C20 0.0344(13) 0.0349(13) 0.0370(14) -0.0081(10) 0.0008(10) -0.0079(11)
N3 0.0367(11) 0.0301(11) 0.0464(13) -0.0086(8) 0.0122(9) -0.0074(10)

loop_
_atom_type_symbol
_atom_type_description
_atom_type_scat_dispersion_real
_atom_type_scat_dispersion_imag
_atom_type_scat_source
C C 0.0181 0.0091 'International Tables Vol C Tables 4.2.6.8 and 6.1.1.4'
H H 0.0000 0.0000 'International Tables Vol C Tables 4.2.6.8 and 6.1.1.4'
N N 0.0311 0.0180 'International Tables Vol C Tables 4.2.6.8 and 6.1.1.4'
O O 0.0492 0.0322 'International Tables Vol C Tables 4.2.6.8 and 6.1.1.4'
F F 0.0727 0.0534 'International Tables Vol C Tables 4.2.6.8 and 6.1.1.4'
S S 0.3331 0.5567 'International Tables Vol C Tables 4.2.6.8 and 6.1.1.4'
Cl Cl 0.3639 0.7018 'International Tables Vol C Tables 4.2.6.8 and 6.1.1.4'

loop_
_geom_angle_atom_site_label_1
_geom_angle_atom_site_label_2
_geom_angle_atom_site_label_3
_geom_angle
C1 S1 C7 88.07(11)
C8 N2 C7 121.9(2)
C8 N2 C12 120.6(2)
C7 N2 C12 117.46(19)
C7 N1 C6 111.0(2)
C16 C17 C18 121.0(2)
C16 C17 Cl1 119.5(2)
C18 C17 Cl1 119.4(2)
C17 C16 C15 119.3(2)
C17 C16 H16 120.3
C15 C16 H16 120.3
C16 C15 C14 120.6(2)
C16 C15 H15 119.7
C14 C15 H15 119.7
C19 C14 C15 119.0(2)
C19 C14 C10 121.9(2)
C15 C14 C10 119.0(2)
C11 C10 C9 117.8(2)
C11 C10 C14 122.3(2)
C9 C10 C14 119.8(2)
C10 C11 C12 122.7(2)
C10 C11 C20 122.1(2)
C12 C11 C20 115.2(2)
O1 C12 C11 124.4(2)
O1 C12 N2 118.7(2)
C11 C12 N2 116.8(2)
N1 C7 N2 121.8(2)
N1 C7 S1 115.79(18)
N2 C7 S1 122.39(17)
C6 C1 C2 120.5(2)
C6 C1 S1 110.85(19)
C2 C1 S1 128.7(2)
C3 C2 C1 116.4(2)
C3 C2 H2 121.8
C1 C2 H2 121.8
F1 C3 C2 118.1(2)
F1 C3 C4 117.5(3)
C2 C3 C4 124.3(3)
C18 C19 C14 120.6(2)
C18 C19 H19 119.7
C14 C19 H19 119.7
C17 C18 C19 119.5(2)
C17 C18 H18 120.3
C19 C18 H18 120.3
C10 C9 C8 122.4(2)
C10 C9 C13 120.8(2)
C8 C9 C13 116.8(2)
N4 C13 C9 176.5(3)
N3 C8 N2 119.9(2)
N3 C8 C9 121.7(2)
N2 C8 C9 118.4(2)
C5 C4 C3 119.0(3)
C5 C4 H4 120.5
C3 C4 H4 120.5
C4 C5 C6 118.8(3)
C4 C5 H5 120.6
C6 C5 H5 120.6
N1 C6 C5 124.7(2)
N1 C6 C1 114.3(2)
C5 C6 C1 121.0(2)
N5 C20 C11 178.3(3)
C8 N3 H3A 120.0
C8 N3 H3B 120.0
H3A N3 H3B 120.0

loop_
_geom_bond_atom_site_label_1
_geom_bond_atom_site_label_2
_geom_bond_distance
Cl1 C17 1.743(3)
S1 C1 1.731(3)
S1 C7 1.759(2)
F1 C3 1.358(3)
O1 C12 1.216(3)
N5 C20 1.142(3)
N2 C8 1.401(3)
N2 C7 1.418(3)
N2 C12 1.444(3)
N4 C13 1.139(3)
N1 C7 1.303(3)
N1 C6 1.385(3)
C17 C16 1.376(4)
C17 C18 1.376(4)
C16 C15 1.386(4)
C16 H16 0.93
C15 C14 1.390(3)
C15 H15 0.93
C14 C19 1.385(4)
C14 C10 1.484(3)
C10 C11 1.383(3)
C10 C9 1.404(3)
C11 C12 1.429(3)
C11 C20 1.428(3)
C1 C6 1.394(3)
C1 C2 1.401(4)
C2 C3 1.372(4)
C2 H2 0.93
C3 C4 1.383(4)
C19 C18 1.385(4)
C19 H19 0.93
C18 H18 0.93
C9 C8 1.413(3)
C9 C13 1.429(3)
C8 N3 1.312(3)
C4 C5 1.374(4)
C4 H4 0.93
C5 C6 1.397(4)
C5 H5 0.93
N3 H3A 0.86
N3 H3B 0.86

loop_
_geom_torsion_atom_site_label_1
_geom_torsion_atom_site_label_2
_geom_torsion_atom_site_label_3
_geom_torsion_atom_site_label_4
_geom_torsion
C18 C17 C16 C15 0.3(4)
Cl1 C17 C16 C15 -179.10(19)
C17 C16 C15 C14 -0.2(4)
C16 C15 C14 C19 0.1(4)
C16 C15 C14 C10 177.8(2)
C19 C14 C10 C11 53.8(3)
C15 C14 C10 C11 -123.9(3)
C19 C14 C10 C9 -128.8(3)
C15 C14 C10 C9 53.5(3)
C9 C10 C11 C12 -4.9(3)
C14 C10 C11 C12 172.5(2)
C9 C10 C11 C20 176.9(2)
C14 C10 C11 C20 -5.6(4)
C10 C11 C12 O1 178.2(2)
C20 C11 C12 O1 -3.6(4)
C10 C11 C12 N2 -4.8(3)
C20 C11 C12 N2 173.5(2)
C8 N2 C12 O1 -171.9(2)
C7 N2 C12 O1 8.6(3)
C8 N2 C12 C11 10.9(3)
C7 N2 C12 C11 -168.6(2)
C6 N1 C7 N2 -177.1(2)
C6 N1 C7 S1 0.5(3)
C8 N2 C7 N1 -1.7(4)
C12 N2 C7 N1 177.7(2)
C8 N2 C7 S1 -179.17(17)
C12 N2 C7 S1 0.3(3)
C1 S1 C7 N1 -0.4(2)
C1 S1 C7 N2 177.3(2)
C7 S1 C1 C6 0.11(18)
C7 S1 C1 C2 178.6(3)
C6 C1 C2 C3 -0.8(4)
S1 C1 C2 C3 -179.18(19)
C1 C2 C3 F1 179.6(2)
C1 C2 C3 C4 -0.1(4)
C15 C14 C19 C18 -0.1(4)
C10 C14 C19 C18 -177.8(2)
C16 C17 C18 C19 -0.3(4)
Cl1 C17 C18 C19 179.1(2)
C14 C19 C18 C17 0.2(4)
C11 C10 C9 C8 9.2(3)
C14 C10 C9 C8 -168.3(2)
C11 C10 C9 C13 -168.2(2)
C14 C10 C9 C13 14.3(3)
C10 C9 C13 N4 127.(4)
C8 C9 C13 N4 -51.(4)
C7 N2 C8 N3 -6.9(3)
C12 N2 C8 N3 173.7(2)
C7 N2 C8 C9 172.4(2)
C12 N2 C8 C9 -7.0(3)
C10 C9 C8 N3 176.0(2)
C13 C9 C8 N3 -6.5(3)
C10 C9 C8 N2 -3.3(3)
C13 C9 C8 N2 174.3(2)
F1 C3 C4 C5 -179.4(2)
C2 C3 C4 C5 0.3(4)
C3 C4 C5 C6 0.5(4)
C7 N1 C6 C5 179.5(2)
C7 N1 C6 C1 -0.4(3)
C4 C5 C6 N1 178.7(2)
C4 C5 C6 C1 -1.4(4)
C2 C1 C6 N1 -178.5(2)
S1 C1 C6 N1 0.1(3)
C2 C1 C6 C5 1.6(4)
S1 C1 C6 C5 -179.8(2)
C10 C11 C20 N5 -112.(10)
C12 C11 C20 N5 70.(11)
